data_2002138
loop_
_publ_author_name
'Mueller-Buschbaum, Hk'
'Harneit, O'

_publ_section_title
;
Nd1.5 Sr0.5 (Cu, Al)O4 und Nd2 (Cu, Ni) O4, ein Beitrag zur
Koordination der Cu(2+) - Positionen
;
_journal_name_full
;
Zeitschrift fuer Anorganische und Allgemeine Chemie
;
_journal_page_first 7
_journal_page_last 11
_journal_paper_doi 10.1002/zaac.19895730102
_journal_volume 573
_journal_year 1989
_chemical_formula_structural '(Nd1.5 Sr0.5) (Cu0.5 Al0.5) O4'
_chemical_formula_sum 'Al0.5 Cu0.5 Nd1.5 O4 Sr0.5'
_chemical_name_systematic
;
Neodymium strontium copper aluminium oxide (1.5/0.5/0.5/0.5/4)
;
_space_group_IT_number 139
_symmetry_cell_setting tetragonal
_symmetry_Int_Tables_number 139
_symmetry_space_group_name_Hall '-I 4 2'
_symmetry_space_group_name_H-M 'I 4/m m m'
_cell_angle_alpha 90
_cell_angle_beta 90
_cell_angle_gamma 90
_cell_formula_units_Z 2
_cell_length_a 3.7338(4)
_cell_length_b 3.7338(4)
_cell_length_c 12.7378(48)
_cell_volume 177.6
_refine_ls_R_factor_all 0.056
_cod_original_formula_sum 'Al.5 Cu.5 Nd1.5 O4 Sr.5'
_cod_database_code 2002138

loop_
_symmetry_equiv_pos_as_xyz
x,y,z
-x,-y,z
-x,y,z
x,-y,z
-y,x,z
y,-x,z
y,x,z
-y,-x,z
-x,-y,-z
x,y,-z
x,-y,-z
-x,y,-z
y,-x,-z
-y,x,-z
-y,-x,-z
y,x,-z
1/2+x,1/2+y,1/2+z
1/2-x,1/2-y,1/2+z
1/2-x,1/2+y,1/2+z
1/2+x,1/2-y,1/2+z
1/2-y,1/2+x,1/2+z
1/2+y,1/2-x,1/2+z
1/2+y,1/2+x,1/2+z
1/2-y,1/2-x,1/2+z
1/2-x,1/2-y,1/2-z
1/2+x,1/2+y,1/2-z
1/2+x,1/2-y,1/2-z
1/2-x,1/2+y,1/2-z
1/2+y,1/2-x,1/2-z
1/2-y,1/2+x,1/2-z
1/2-y,1/2-x,1/2-z
1/2+y,1/2+x,1/2-z

loop_
_atom_site_label
_atom_site_type_symbol
_atom_site_symmetry_multiplicity
_atom_site_Wyckoff_symbol
_atom_site_fract_x
_atom_site_fract_y
_atom_site_fract_z
_atom_site_occupancy
_atom_site_attached_hydrogens
_atom_site_calc_flag
Nd1 Nd3+ 4 e 0. 0. 0.3603(2) 0.75 0 d
Sr1 Sr2+ 4 e 0. 0. 0.3603(2) 0.25 0 d
Cu1 Cu2+ 2 a 0. 0. 0. 0.5 0 d
Al1 Al3+ 2 a 0. 0. 0. 0.5 0 d
O1 O2- 4 c 0. 0.5 0. 1. 0 d
O2 O2- 4 e 0. 0. 0.1818(25) 1. 0 d

loop_
_atom_type_symbol
_atom_type_oxidation_number
Nd3+ 3.000
Sr2+ 2.000
Cu2+ 2.000
Al3+ 3.000
O2- -2.000
